data_4507747
loop_
_publ_author_name
'Chang, Kelvin B.'
'Smith, Matthew D.'
'Blau, Samuel M.'
'Glor, Ethan C.'
'Zeller, Matthias'
'Schrier, Joshua'
'Norquist, Alexander J.'

_publ_section_title
;
 Steric-Induced Layer Flection in Templated Vanadium Tellurites
;
_journal_issue 5
_journal_name_full 'Crystal Growth &amp; Design'
_journal_page_first 2190
_journal_paper_doi 10.1021/cg400280x
_journal_volume 13
_journal_year 2013
_chemical_formula_moiety 'C6 H18 N2 O10 Te2 V2'
_chemical_formula_sum 'C6 H18 N2 O10 Te2 V2'
_chemical_formula_weight 635.30
_space_group_IT_number 14
_symmetry_cell_setting monoclinic
_symmetry_space_group_name_Hall '-P 2ybc'
_symmetry_space_group_name_H-M 'P 1 21/c 1'
_atom_sites_solution_hydrogens geom
_atom_sites_solution_primary direct
_cell_angle_alpha 90
_cell_angle_beta 92.413(5)
_cell_angle_gamma 90
_cell_formula_units_Z 2
_cell_length_a 13.130(5)
_cell_length_b 5.165(5)
_cell_length_c 11.338(5)
_cell_measurement_reflns_used 1680
_cell_measurement_temperature 100
_cell_measurement_theta_max 25.7290
_cell_measurement_theta_min 4.5774
_cell_volume 768.2(9)
_computing_cell_refinement APEX2
_computing_data_collection APEX2
_computing_data_reduction APEX2
_computing_molecular_graphics 'CAMERON (Watkin et al., 1996)'
_computing_publication_material 'CRYSTALS (Betteridge et al., 2003)'
_computing_structure_refinement 'CRYSTALS (Betteridge et al., 2003)'
_computing_structure_solution 'SIR92 (Altomare et al., 1993)'
_diffrn_ambient_temperature 100
_diffrn_measured_fraction_theta_full 0.997
_diffrn_measured_fraction_theta_max 0.919
_diffrn_measurement_device 'Bruker AXS Smart Apex CCD'
_diffrn_measurement_device_type Area
_diffrn_measurement_method \w
_diffrn_radiation_monochromator graphite
_diffrn_radiation_type 'Mo K\a'
_diffrn_radiation_wavelength 0.71073
_diffrn_reflns_av_R_equivalents 0.113
_diffrn_reflns_limit_h_max 18
_diffrn_reflns_limit_h_min -18
_diffrn_reflns_limit_k_max 7
_diffrn_reflns_limit_k_min -7
_diffrn_reflns_limit_l_max 15
_diffrn_reflns_limit_l_min -15
_diffrn_reflns_number 7987
_diffrn_reflns_theta_full 28.554
_diffrn_reflns_theta_max 31.037
_diffrn_reflns_theta_min 1.552
_diffrn_standards_number 0
_exptl_absorpt_coefficient_mu 4.989
_exptl_absorpt_correction_T_max 0.61
_exptl_absorpt_correction_T_min 0.61
_exptl_absorpt_correction_type multi-scan
_exptl_absorpt_process_details APEX2
_exptl_crystal_colour colorless
_exptl_crystal_density_diffrn 2.746
_exptl_crystal_density_method 'not measured'
_exptl_crystal_description block
_exptl_crystal_F_000 596
_exptl_crystal_size_max 0.110
_exptl_crystal_size_mid 0.060
_exptl_crystal_size_min 0.030
_refine_diff_density_max 2.58
_refine_diff_density_min -3.10
_refine_ls_extinction_coef 28(4)
_refine_ls_extinction_method 'Larson (1970), Equation 22'
_refine_ls_goodness_of_fit_ref 1.0191
_refine_ls_hydrogen_treatment noref
_refine_ls_matrix_type full
_refine_ls_number_parameters 101
_refine_ls_number_reflns 1454
_refine_ls_number_restraints 0
_refine_ls_R_factor_all 0.0938
_refine_ls_R_factor_gt 0.0651
_refine_ls_shift/su_max 0.0004971
_refine_ls_shift/su_mean 0.0000635
_refine_ls_structure_factor_coef Fsqd
_refine_ls_weighting_details
;
 Method= Modified Sheldrick 
 w=1/[\s^2^(F^2^) + ( 0.05P)^2^ +15.58P] 
 ,where P=(max(Fo^2^,0) + 2Fc^2^)/3 
;
_refine_ls_weighting_scheme calc
_refine_ls_wR_factor_all 0.1556
_refine_ls_wR_factor_gt 0.1334
_refine_ls_wR_factor_ref 0.1236
_reflns_limit_h_max 18
_reflns_limit_h_min -18
_reflns_limit_k_max 7
_reflns_limit_k_min 0
_reflns_limit_l_max 15
_reflns_limit_l_min 0
_reflns_number_gt 1669
_reflns_number_total 2268
_reflns_threshold_expression I>2.0\s(I)
_oxford_diffrn_Wilson_B_factor 1.07
_oxford_diffrn_Wilson_scale 5.34
_oxford_refine_ls_r_factor_ref 0.0566
_oxford_refine_ls_scale 0.449(2)
_oxford_reflns_number_all 2263
_oxford_reflns_threshold_expression_ref I>3.0\s(I)
_cod_data_source_file cg400280x_si_002.cif
_cod_data_source_block '[1,6-dahH~2~][V~2~Te~2~O~10~]_Cmp-2'
_cod_depositor_comments
;
The following automatic conversions were performed:

'_symmetry_cell_setting' value 'Monoclinic' changed to 'monoclinic'
according to /home/saulius/struct/CIF-dictionaries/cif_core.dic
dictionary named 'cif_core.dic' version 2.4.2 from 2011-04-26.

Automatic conversion script
Id: cif_fix_values 1891 2012-01-12 08:04:46Z andrius 
;
_cod_original_sg_symbol_H-M 'P 1 21/c 1 '
_cod_database_code 4507747

loop_
_symmetry_equiv_pos_as_xyz
x,y,z
-x,-y,-z
-x,y+1/2,-z+1/2
x,-y+1/2,z+1/2

loop_
_atom_site_label
_atom_site_type_symbol
_atom_site_fract_x
_atom_site_fract_y
_atom_site_fract_z
_atom_site_U_iso_or_equiv
_atom_site_occupancy
_atom_site_adp_type
_atom_site_refinement_flags_posn
V1 V 0.16343(15) -0.1682(3) 0.37644(14) 0.0157 1.0000 Uani .
Te1 Te 0.04179(6) -0.22179(13) 0.61710(5) 0.0145 1.0000 Uani .
O1 O 0.2730(6) -0.0205(15) 0.3721(6) 0.0196 1.0000 Uani .
O2 O 0.1765(7) -0.4401(15) 0.4507(6) 0.0214 1.0000 Uani .
O3 O 0.1602(6) -0.3115(15) 0.2167(6) 0.0201 1.0000 Uani .
O4 O 0.0332(7) -0.0236(15) 0.2994(6) 0.0202 1.0000 Uani .
O5 O 0.1031(6) 0.0142(15) 0.5101(6) 0.0163 1.0000 Uani .
N1 N 0.2667(7) 0.2500(18) 0.6487(7) 0.0186 1.0000 Uani .
C1 C 0.3639(10) 0.099(2) 0.6424(10) 0.0212 1.0000 Uani .
C2 C 0.4536(9) 0.279(2) 0.6253(9) 0.0216 1.0000 Uani .
C3 C 0.4527(9) 0.414(2) 0.5058(9) 0.0211 1.0000 Uani .
H1 H 0.2115 0.1349 0.6596 0.0214 1.0000 Uiso R
H2 H 0.2723 0.3674 0.7131 0.0214 1.0000 Uiso R
H3 H 0.2551 0.3439 0.5773 0.0214 1.0000 Uiso R
H4 H 0.3575 -0.0216 0.5771 0.0251 1.0000 Uiso R
H5 H 0.3758 0.0047 0.7155 0.0250 1.0000 Uiso R
H6 H 0.5157 0.1768 0.6331 0.0271 1.0000 Uiso R
H7 H 0.4543 0.4098 0.6865 0.0270 1.0000 Uiso R
H8 H 0.4518 0.2841 0.4439 0.0240 1.0000 Uiso R
H9 H 0.3920 0.5200 0.4971 0.0239 1.0000 Uiso R

loop_
_atom_site_aniso_label
_atom_site_aniso_U_11
_atom_site_aniso_U_22
_atom_site_aniso_U_33
_atom_site_aniso_U_23
_atom_site_aniso_U_13
_atom_site_aniso_U_12
V1 0.0195(10) 0.0162(9) 0.0114(7) 0.0006(6) 0.0016(6) 0.0002(7)
Te1 0.0188(4) 0.0141(3) 0.0109(3) -0.0002(2) 0.0025(2) 0.0004(3)
O1 0.022(5) 0.021(4) 0.015(3) 0.000(3) -0.001(3) -0.004(3)
O2 0.033(5) 0.017(4) 0.015(3) 0.001(3) 0.000(3) 0.005(3)
O3 0.027(4) 0.020(4) 0.013(3) -0.004(3) 0.004(3) 0.004(3)
O4 0.030(5) 0.014(4) 0.016(3) -0.003(3) 0.001(3) -0.001(3)
O5 0.020(4) 0.020(4) 0.010(3) 0.000(3) 0.005(3) -0.002(3)
N1 0.028(5) 0.012(4) 0.015(3) -0.007(3) 0.003(3) 0.001(4)
C1 0.029(7) 0.016(5) 0.018(5) 0.002(4) 0.000(4) 0.001(4)
C2 0.029(6) 0.020(6) 0.016(4) 0.005(4) 0.000(4) -0.004(5)
C3 0.019(6) 0.024(6) 0.020(5) -0.001(4) -0.001(4) -0.001(4)

loop_
_atom_type_symbol
_atom_type_scat_dispersion_real
_atom_type_scat_dispersion_imag
_atom_type_scat_Cromer_Mann_a1
_atom_type_scat_Cromer_Mann_b1
_atom_type_scat_Cromer_Mann_a2
_atom_type_scat_Cromer_Mann_b2
_atom_type_scat_Cromer_Mann_a3
_atom_type_scat_Cromer_Mann_b3
_atom_type_scat_Cromer_Mann_a4
_atom_type_scat_Cromer_Mann_b4
_atom_type_scat_Cromer_Mann_c
_atom_type_scat_source
C 0.0033 0.0016 2.3100 20.8439 1.0200 10.2075 1.5886 0.5687 0.8650 51.6512 0.2156 'International Tables Vol C 4.2.6.8 and 6.1.1.4'
N 0.0061 0.0033 12.2126 0.0057 3.1322 9.8933 2.0125 28.9975 1.1663 0.5826 -11.5290 'International Tables Vol C 4.2.6.8 and 6.1.1.4'
H 0.0000 0.0000 0.4930 10.5109 0.3229 26.1257 0.1402 3.1424 0.0408 57.7998 0.0030 'International Tables Vol C 4.2.6.8 and 6.1.1.4'
V 0.3005 0.5294 10.2971 6.8657 7.3511 0.4385 2.0703 26.8938 2.0571 102.4780 1.2199 'International Tables Vol C 4.2.6.8 and 6.1.1.4'
Te -0.5308 1.6751 19.9644 4.8174 19.0138 0.4209 6.1449 28.5284 2.5239 70.8403 4.3520 'International Tables Vol C 4.2.6.8 and 6.1.1.4'
O 0.0106 0.0060 3.0485 13.2771 2.2868 5.7011 1.5463 0.3239 0.8670 32.9089 0.2508 'International Tables Vol C 4.2.6.8 and 6.1.1.4'

loop_
_geom_angle_atom_site_label_1
_geom_angle_site_symmetry_1
_geom_angle_atom_site_label_2
_geom_angle_atom_site_label_3
_geom_angle_site_symmetry_3
_geom_angle
_geom_angle_publ_flag
Te1 4_544 V1 Te1 2_556 76.53(5) yes
Te1 4_544 V1 Te1 . 119.64(7) yes
Te1 2_556 V1 Te1 . 66.95(5) yes
Te1 4_544 V1 O1 . 116.3(3) yes
Te1 2_556 V1 O1 . 115.4(3) yes
Te1 . V1 O1 . 122.3(3) yes
Te1 4_544 V1 O2 . 110.0(3) yes
Te1 2_556 V1 O2 . 124.5(3) yes
Te1 . V1 O2 . 62.5(3) yes
O1 . V1 O2 . 110.0(4) yes
Te1 4_544 V1 O3 . 29.3(2) yes
Te1 2_556 V1 O3 . 105.1(2) yes
Te1 . V1 O3 . 139.3(3) yes
O1 . V1 O3 . 97.7(4) yes
O2 . V1 O3 . 98.6(4) yes
Te1 4_544 V1 O4 . 47.1(2) yes
Te1 2_556 V1 O4 . 29.4(2) yes
Te1 . V1 O4 . 87.6(2) yes
O1 . V1 O4 . 122.9(4) yes
O2 . V1 O4 . 127.1(4) yes
Te1 4_544 V1 O5 . 124.3(2) yes
Te1 2_556 V1 O5 . 49.6(2) yes
Te1 . V1 O5 . 33.5(2) yes
O1 . V1 O5 . 100.5(4) yes
O2 . V1 O5 . 92.9(3) yes
O3 . V1 O4 . 75.9(3) yes
O3 . V1 O5 . 153.6(3) yes
O4 . V1 O5 . 78.3(3) yes
O4 4_545 Te1 O5 2_556 129.5(3) yes
O4 4_545 Te1 V1 . 143.0(2) yes
O5 2_556 Te1 V1 . 82.59(17) yes
O4 4_545 Te1 V1 4_545 37.3(2) yes
O5 2_556 Te1 V1 4_545 151.72(16) yes
V1 . Te1 V1 4_545 121.58(7) yes
O4 4_545 Te1 V1 2_556 103.7(2) yes
O5 2_556 Te1 V1 2_556 35.84(16) yes
V1 . Te1 V1 2_556 113.05(5) yes
V1 4_545 Te1 V1 2_556 115.89(5) yes
O4 4_545 Te1 O3 4_545 67.1(3) yes
O5 2_556 Te1 O3 4_545 150.1(3) yes
V1 . Te1 O3 4_545 94.2(2) yes
V1 4_545 Te1 O3 4_545 30.4(2) yes
V1 2_556 Te1 O3 4_545 124.8(2) yes
O4 4_545 Te1 O4 2_556 83.92(15) yes
O5 2_556 Te1 O4 2_556 67.1(3) yes
V1 . Te1 O4 2_556 130.9(2) yes
V1 4_545 Te1 O4 2_556 85.0(2) yes
V1 2_556 Te1 O4 2_556 31.9(2) yes
O4 4_545 Te1 Te1 2_556 158.0(2) yes
O5 2_556 Te1 Te1 2_556 30.21(17) yes
V1 . Te1 Te1 2_556 58.32(4) yes
V1 4_545 Te1 Te1 2_556 150.28(5) yes
V1 2_556 Te1 Te1 2_556 54.74(4) yes
O4 4_545 Te1 O5 . 155.1(3) yes
O5 2_556 Te1 O5 . 72.6(3) yes
V1 . Te1 O5 . 34.6(2) yes
V1 4_545 Te1 O5 . 117.9(2) yes
V1 2_556 Te1 O5 . 89.5(2) yes
O3 4_545 Te1 O4 2_556 94.2(3) yes
O3 4_545 Te1 Te1 2_556 126.4(2) yes
O4 2_556 Te1 Te1 2_556 78.2(2) yes
O3 4_545 Te1 O5 . 87.9(3) yes
O4 2_556 Te1 O5 . 97.6(3) yes
Te1 2_556 Te1 O5 . 42.4(2) yes
V1 . O3 Te1 4_544 120.3(4) yes
Te1 4_544 O4 V1 . 95.6(3) yes
Te1 4_544 O4 Te1 2_556 145.7(4) yes
V1 . O4 Te1 2_556 118.7(4) yes
V1 . O5 Te1 2_556 94.6(3) yes
V1 . O5 Te1 . 111.9(4) yes
Te1 2_556 O5 Te1 . 107.4(3) yes
C1 . N1 H1 . 109.7 no
C1 . N1 H2 . 109.3 no
H1 . N1 H2 . 109.5 no
C1 . N1 H3 . 109.4 no
H1 . N1 H3 . 109.5 no
H2 . N1 H3 . 109.5 no
N1 . C1 C2 . 110.8(9) yes
N1 . C1 H4 . 108.9 no
C2 . C1 H4 . 109.8 no
N1 . C1 H5 . 109.1 no
C2 . C1 H5 . 108.7 no
H4 . C1 H5 . 109.6 no
C1 . C2 C3 . 114.7(9) yes
C1 . C2 H6 . 108.1 no
C3 . C2 H6 . 107.8 no
C1 . C2 H7 . 108.6 no
C3 . C2 H7 . 108.4 no
H6 . C2 H7 . 109.2 no
C3 2_666 C3 C2 . 111.4(11) yes
C3 2_666 C3 H8 . 108.9 no
C2 . C3 H8 . 109.0 no
C3 2_666 C3 H9 . 109.2 no
C2 . C3 H9 . 109.0 no
H8 . C3 H9 . 109.4 no

loop_
_geom_bond_atom_site_label_1
_geom_bond_atom_site_label_2
_geom_bond_site_symmetry_2
_geom_bond_distance
_geom_bond_publ_flag
V1 O1 . 1.631(8) yes
V1 O2 . 1.642(8) yes
V1 O3 . 1.955(7) yes
V1 O4 . 2.029(8) yes
V1 O5 . 1.978(7) yes
Te1 O4 4_545 2.457(7) yes
Te1 O5 2_556 2.572(8) yes
Te1 O3 4_545 1.891(8) yes
Te1 O4 2_556 1.884(8) yes
Te1 O5 . 1.920(7) yes
N1 C1 . 1.499(15) yes
N1 H1 . 0.950 no
N1 H2 . 0.950 no
N1 H3 . 0.950 no
C1 C2 . 1.517(16) yes
C1 H4 . 0.969 no
C1 H5 . 0.969 no
C2 C3 . 1.524(15) yes
C2 H6 . 0.972 no
C2 H7 . 0.970 no
C3 C3 2_666 1.54(2) yes
C3 H8 . 0.971 no
C3 H9 . 0.969 no
